data_9011364
loop_
_publ_author_name
'Ginderow, D.'

_publ_section_title
;
 Structure de l'uranophane alpha, Ca(UO2)2(SiO3OH)2*5H2O
;
_journal_name_full 'Acta Crystallographica, Section C'
_journal_page_first 421
_journal_page_last 424
_journal_paper_doi 10.1107/S0108270187011491
_journal_volume 44
_journal_year 1988
_chemical_compound_source 'Bois Noirs du Puy-de-Dome, France'
_chemical_formula_sum 'Ca H12 O17 Si2 U2'
_chemical_name_mineral 'Uranophane - alpha'
_space_group_IT_number 4
_symmetry_space_group_name_Hall 'P 2yb'
_symmetry_space_group_name_H-M 'P 1 21 1'
_cell_angle_alpha 90
_cell_angle_beta 97.27
_cell_angle_gamma 90
_cell_formula_units_Z 2
_cell_length_a 15.909
_cell_length_b 7.002
_cell_length_c 6.665
_cell_volume 736.478
_database_code_amcsd 0010068
_exptl_crystal_density_diffrn 3.862
_cod_original_formula_sum 'Ca U2 Si2 O17 H12'
_cod_database_code 9011364

loop_
_space_group_symop_operation_xyz
x,y,z
-x,1/2+y,-z

loop_
_atom_site_label
_atom_site_fract_x
_atom_site_fract_y
_atom_site_fract_z
_atom_site_U_iso_or_equiv
_atom_site_type_symbol
_atom_site_attached_hydrogens
Ca 0.76820 0.68370 0.27670 0.01646 Ca 0
U1 0.00568 0.78217 0.13400 0.00735 U 0
U2 -0.50568 -0.78220 -0.13400 0.00735 U 0
Si1 0.03290 0.27960 0.34050 0.01013 Si 0
Si2 -0.53290 -0.27960 -0.34050 0.01013 Si 0
O1 0.11930 0.80040 0.13930 0.01900 O 0
O2 -0.61930 -0.80040 -0.13930 0.01900 O 0
O3 -0.10760 0.76120 0.12400 0.01773 O 0
O4 -0.39240 -0.76120 -0.12400 0.01773 O 0
O5 0.01980 0.45920 0.18730 0.01393 O 0
O6 -0.51980 -0.45920 -0.18730 0.01393 O 0
O7 0.00480 0.10640 0.18370 0.01520 O 0
O8 -0.50480 -0.10640 -0.18370 0.01520 O 0
O9 -0.02130 0.28650 0.52710 0.01520 O 0
O10 -0.47870 -0.28650 -0.52710 0.01520 O 0
O11 0.13380 0.26910 0.42740 0.02280 O 0
O12 -0.63380 -0.26910 -0.42740 0.02280 O 0
Ow1 0.81900 0.37230 0.36340 0.03926 O 0
Ow2 0.74380 0.01450 0.20520 0.04306 O 0
Ow3 0.68690 0.63290 0.54930 0.04306 O 0
Ow4 0.74310 0.51800 0.95170 0.02786 O 0
Ow5 0.76150 0.02990 0.76530 0.14312 O 0
H1 0.17300 0.34400 0.39100 0.05066 H 0
H2 0.65600 0.34300 0.43700 0.05066 H 0
H11 0.87500 0.31600 0.38300 0.05066 H 0
H12 0.77000 0.31600 0.30300 0.05066 H 0
H21 0.26600 0.47700 0.96900 0.05066 H 0
H22 0.68000 0.08600 0.24200 0.05066 H 0
H31 0.36700 0.18400 0.44500 0.05066 H 0
H32 0.29300 0.09300 0.31200 0.05066 H 0
H41 0.79700 0.46800 0.89100 0.05066 H 0
H42 0.69400 0.43000 0.94300 0.05066 H 0
H51 0.81600 0.10900 0.82000 0.05066 H 0
H52 0.71100 0.11700 0.69500 0.05066 H 0

loop_
_cod_changelog_entry_id
_cod_changelog_entry_author
_cod_changelog_entry_date
_cod_changelog_entry_text
1
;cod-tools version 3.8.0
Id: cif_guess_AMCSD_atom_types 9581 2023-05-17 12:35:41Z saulius
;
2023-05-18T08:43:56+03:00
;Derived atom types and hydrogen counts
from atom names that follow the AMCSD naming convention
(Wat == water, O-H == hydroxyl).
;

loop_
_cod_related_entry_id
_cod_related_entry_database
_cod_related_entry_code
1 AMCSD 0010068
